data_7216747
loop_
_publ_author_name
'Liu, Qi'
'Wan, Fang'
'Qiu, Li-Xia'
'Sun, Yan-Qiong'
'Chen, Yi-Ping'

_publ_section_title
;
 Four 2D Ln--Cd heterometal--organic coordination polymers based on
 tetranuclear Ln--Cd oxo-cluster with highly selective luminescent sensing
 of organic molecules and metal cations
;
_journal_issue 51
_journal_name_full 'RSC Advances'
_journal_page_first 27013
_journal_paper_doi 10.1039/c4ra02953d
_journal_volume 4
_journal_year 2014
_chemical_formula_moiety 'C28 H52 Cd2 Eu2 N6 O24,4(O)'
_chemical_formula_sum 'C28 H52 Cd2 Eu2 N6 O28'
_chemical_formula_weight 1449.48
_chemical_name_systematic
;
 ?
;
_space_group_IT_number 2
_symmetry_cell_setting triclinic
_symmetry_space_group_name_Hall '-P 1'
_symmetry_space_group_name_H-M 'P -1'
_atom_sites_solution_hydrogens geom
_atom_sites_solution_primary direct
_atom_sites_solution_secondary difmap
_audit_creation_method SHELXL-97
_cell_angle_alpha 100.683(12)
_cell_angle_beta 92.766(9)
_cell_angle_gamma 91.801(11)
_cell_formula_units_Z 2
_cell_length_a 9.804(3)
_cell_length_b 10.912(4)
_cell_length_c 20.446(6)
_cell_measurement_reflns_used 8910
_cell_measurement_temperature 293(2)
_cell_measurement_theta_max 55.02
_cell_measurement_theta_min 5.97
_cell_volume 2145.1(12)
_computing_cell_refinement 'CrystalClear (Rigaku Corp., 2000)'
_computing_data_collection 'CrystalClear (Rigaku Corp., 2000)'
_computing_data_reduction 'CrystalClear (Rigaku Corp., 2000)'
_computing_structure_refinement 'SHELXL-97 (Sheldrick, 1997)'
_computing_structure_solution 'SHELXS-97 (Sheldrick, 1990)'
_diffrn_ambient_temperature 293(2)
_diffrn_detector_area_resol_mean 28.5714
_diffrn_measured_fraction_theta_full 0.920
_diffrn_measured_fraction_theta_max 0.920
_diffrn_measurement_device_type 'Saturn724 (2x2 bin mode)'
_diffrn_measurement_method dtprofit.ref
_diffrn_radiation_monochromator graphite
_diffrn_radiation_source 'fine-focus sealed tube'
_diffrn_radiation_type MoK\a
_diffrn_radiation_wavelength 0.71073
_diffrn_reflns_av_R_equivalents 0.0299
_diffrn_reflns_av_sigmaI/netI 0.0255
_diffrn_reflns_limit_h_max 11
_diffrn_reflns_limit_h_min -11
_diffrn_reflns_limit_k_max 12
_diffrn_reflns_limit_k_min -12
_diffrn_reflns_limit_l_max 24
_diffrn_reflns_limit_l_min -23
_diffrn_reflns_number 14537
_diffrn_reflns_theta_full 25.00
_diffrn_reflns_theta_max 25.00
_diffrn_reflns_theta_min 2.99
_exptl_absorpt_coefficient_mu 3.966
_exptl_absorpt_correction_type none
_exptl_crystal_colour colorless
_exptl_crystal_density_diffrn 2.244
_exptl_crystal_density_method 'not measured'
_exptl_crystal_description block
_exptl_crystal_F_000 1416
_exptl_crystal_size_max 0.2
_exptl_crystal_size_mid 0.2
_exptl_crystal_size_min 0.2
_refine_diff_density_max 1.126
_refine_diff_density_min -0.627
_refine_diff_density_rms 0.115
_refine_ls_extinction_method none
_refine_ls_goodness_of_fit_ref 1.007
_refine_ls_hydrogen_treatment mixed
_refine_ls_matrix_type full
_refine_ls_number_parameters 595
_refine_ls_number_reflns 6950
_refine_ls_number_restraints 0
_refine_ls_restrained_S_all 1.007
_refine_ls_R_factor_all 0.0315
_refine_ls_R_factor_gt 0.0267
_refine_ls_shift/su_max 0.003
_refine_ls_shift/su_mean 0.000
_refine_ls_structure_factor_coef Fsqd
_refine_ls_weighting_details 'calc w=1/[\s^2^(Fo^2^)+(0.0368P)^2^+5.4160P] where P=(Fo^2^+2Fc^2^)/3'
_refine_ls_weighting_scheme calc
_refine_ls_wR_factor_gt 0.0661
_refine_ls_wR_factor_ref 0.0680
_reflns_number_gt 6255
_reflns_number_total 6950
_reflns_threshold_expression >2sigma(I)
_cod_data_source_file c4ra02953d2.cif
_cod_data_source_block 1
_cod_original_sg_symbol_H-M P-1
_cod_database_code 7216747

loop_
_symmetry_equiv_pos_as_xyz
'x, y, z'
'-x, -y, -z'

loop_
_atom_site_label
_atom_site_type_symbol
_atom_site_fract_x
_atom_site_fract_y
_atom_site_fract_z
_atom_site_U_iso_or_equiv
_atom_site_adp_type
_atom_site_occupancy
_atom_site_symmetry_multiplicity
_atom_site_calc_flag
_atom_site_refinement_flags
Eu1 Eu 0.19500(2) 0.30912(2) 0.857953(9) 0.01661(7) Uani 1 1 d .
Eu2 Eu 0.62458(2) 0.29579(2) 0.337863(10) 0.01645(7) Uani 1 1 d .
Cd1 Cd 0.36062(3) 0.27256(3) 0.681545(14) 0.01576(8) Uani 1 1 d .
Cd2 Cd 0.79760(3) 0.26359(3) 0.163440(14) 0.01584(8) Uani 1 1 d .
O1 O 0.5997(3) 0.2160(3) 0.44739(15) 0.0309(8) Uani 1 1 d .
O1W O 0.3257(3) 0.1756(3) 0.91962(15) 0.0273(7) Uani 1 1 d .
H1WA H 0.3136 0.1961 0.9617 0.041 Uiso 1 1 d R
H1WB H 0.2990 0.0986 0.9061 0.041 Uiso 1 1 d R
O2 O 0.4814(3) 0.3760(3) 0.43012(15) 0.0276(7) Uani 1 1 d .
O2W O -0.0237(3) 0.4027(4) 0.84425(16) 0.0344(8) Uani 1 1 d .
H2WA H -0.0522 0.3931 0.8009 0.052 Uiso 1 1 d R
H2WB H -0.0901 0.3687 0.8651 0.052 Uiso 1 1 d R
O3 O 0.4176(3) 0.4865(3) 0.68685(15) 0.0222(7) Uani 1 1 d .
O3W O 0.4481(3) 0.1265(3) 0.32170(16) 0.0272(7) Uani 1 1 d .
H3WA H 0.4844 0.0530 0.3237 0.041 Uiso 1 1 d R
H3WB H 0.3865 0.1398 0.3530 0.041 Uiso 1 1 d R
O4 O 0.5880(3) 0.6269(3) 0.71002(16) 0.0278(7) Uani 1 1 d .
O4W O 0.7773(3) 0.4297(4) 0.41939(16) 0.0353(8) Uani 1 1 d .
H4WA H 0.8605 0.4139 0.4109 0.053 Uiso 1 1 d R
H4WB H 0.7754 0.4526 0.4614 0.053 Uiso 1 1 d R
O5 O 0.3665(3) 0.0519(3) 0.67560(15) 0.0242(7) Uani 1 1 d .
O5W O 0.1820(6) 0.1394(6) 0.3823(3) 0.0966(19) Uiso 1 1 d .
O6 O 0.2314(3) -0.1205(3) 0.66309(15) 0.0247(7) Uani 1 1 d .
O6W O 0.2337(4) 0.4911(4) 0.44523(19) 0.0501(11) Uani 1 1 d G
H6WA H 0.1648 0.4563 0.4213 0.075 Uiso 1 1 d G
H6WB H 0.3111 0.4588 0.4395 0.075 Uiso 1 1 d G
O7 O 0.1611(3) 0.3249(3) 0.73729(13) 0.0196(6) Uani 1 1 d .
O7W O 0.2611(4) 0.5436(4) 0.0882(2) 0.0487(10) Uani 1 1 d G
H7WA H 0.3422 0.5726 0.0868 0.073 Uiso 1 1 d G
H7WB H 0.2371 0.4968 0.0511 0.073 Uiso 1 1 d G
O8 O -0.0533(3) 0.3736(4) 0.71489(17) 0.0420(10) Uani 1 1 d .
O8W O 0.905(3) 0.207(3) 0.4823(14) 0.506(16) Uiso 1 1 d .
O9 O 0.4028(3) 0.2621(3) 0.79497(14) 0.0237(7) Uani 1 1 d .
O10 O 0.5599(3) 0.2017(4) 0.86393(16) 0.0381(9) Uani 1 1 d .
O11 O 0.8397(3) 0.3373(3) 0.28056(14) 0.0206(6) Uani 1 1 d .
O12 O 1.0076(3) 0.3790(4) 0.36056(17) 0.0460(11) Uani 1 1 d .
O13 O 0.7972(3) 0.0392(3) 0.15228(15) 0.0244(7) Uani 1 1 d .
O14 O 0.8872(3) -0.1085(3) 0.20137(14) 0.0246(7) Uani 1 1 d .
O15 O 1.1336(3) 0.3950(3) -0.02753(15) 0.0287(7) Uani 1 1 d .
O16 O 1.0316(3) 0.2145(3) -0.07136(15) 0.0305(8) Uani 1 1 d .
O17 O 0.4026(3) 0.1022(4) 0.19353(16) 0.0337(8) Uani 1 1 d .
O18 O 0.5976(3) 0.2178(3) 0.21503(14) 0.0217(7) Uani 1 1 d .
O19 O 0.7415(3) 0.4622(3) 0.14016(15) 0.0233(7) Uani 1 1 d .
O20 O 0.5995(3) 0.5607(3) 0.08319(16) 0.0301(7) Uani 1 1 d .
N1 N 0.4545(3) 0.2152(3) 0.57102(16) 0.0177(7) Uani 1 1 d .
N2 N 0.1720(3) 0.1779(3) 0.61241(16) 0.0173(7) Uani 1 1 d .
N3 N 0.5984(3) 0.2949(3) 0.70650(16) 0.0174(7) Uani 1 1 d .
N4 N 0.9077(4) 0.2113(3) 0.05697(17) 0.0198(8) Uani 1 1 d .
N5 N 0.6107(3) 0.2332(3) 0.08230(16) 0.0184(7) Uani 1 1 d .
N6 N 1.0187(3) 0.2064(3) 0.19498(16) 0.0176(7) Uani 1 1 d .
C1 C 0.4662(4) 0.3221(4) 0.5369(2) 0.0199(9) Uani 1 1 d .
H1A H 0.5259 0.3855 0.5647 0.024 Uiso 1 1 calc R
H1B H 0.3766 0.3567 0.5344 0.024 Uiso 1 1 calc R
C2 C 0.5192(4) 0.2994(4) 0.4670(2) 0.0225(10) Uani 1 1 d .
C3 C 0.5885(4) 0.1653(4) 0.5900(2) 0.0206(9) Uani 1 1 d .
H3A H 0.6415 0.1464 0.5507 0.025 Uiso 1 1 calc R
H3B H 0.5718 0.0882 0.6060 0.025 Uiso 1 1 calc R
C4 C 0.3578(4) 0.1171(4) 0.5333(2) 0.0206(9) Uani 1 1 d .
H4A H 0.3709 0.0395 0.5490 0.025 Uiso 1 1 calc R
H4B H 0.3767 0.1034 0.4864 0.025 Uiso 1 1 calc R
C5 C 0.2098(4) 0.1543(5) 0.5415(2) 0.0226(10) Uani 1 1 d .
H5A H 0.1959 0.2292 0.5232 0.027 Uiso 1 1 calc R
H5B H 0.1495 0.0884 0.5162 0.027 Uiso 1 1 calc R
C6 C 0.6707(4) 0.2574(5) 0.6436(2) 0.0242(10) Uani 1 1 d .
H6A H 0.7557 0.2204 0.6540 0.029 Uiso 1 1 calc R
H6B H 0.6932 0.3316 0.6259 0.029 Uiso 1 1 calc R
C7 C 0.6278(4) 0.2160(4) 0.7559(2) 0.0201(9) Uani 1 1 d .
H7A H 0.7180 0.2392 0.7769 0.024 Uiso 1 1 calc R
H7B H 0.6285 0.1297 0.7332 0.024 Uiso 1 1 calc R
C8 C 0.5231(4) 0.2274(4) 0.8098(2) 0.0214(9) Uani 1 1 d .
C9 C 0.6298(4) 0.4281(4) 0.7367(2) 0.0236(10) Uani 1 1 d .
H9A H 0.7245 0.4482 0.7298 0.028 Uiso 1 1 calc R
H9B H 0.6197 0.4391 0.7843 0.028 Uiso 1 1 calc R
C10 C 0.5401(4) 0.5193(4) 0.70872(19) 0.0185(9) Uani 1 1 d .
C11 C 0.1336(4) 0.0606(4) 0.6349(2) 0.0210(9) Uani 1 1 d .
H11A H 0.0844 0.0050 0.5982 0.025 Uiso 1 1 calc R
H11B H 0.0717 0.0797 0.6707 0.025 Uiso 1 1 calc R
C12 C 0.2542(4) -0.0080(4) 0.65947(19) 0.0193(9) Uani 1 1 d .
C13 C 0.0632(4) 0.2686(5) 0.6244(2) 0.0245(10) Uani 1 1 d .
H13A H -0.0240 0.2270 0.6079 0.029 Uiso 1 1 calc R
H13B H 0.0797 0.3345 0.5994 0.029 Uiso 1 1 calc R
C14 C 0.0551(4) 0.3263(4) 0.6980(2) 0.0219(9) Uani 1 1 d .
C15 C 0.7986(4) 0.1365(4) 0.0127(2) 0.0227(10) Uani 1 1 d .
H15A H 0.7862 0.0563 0.0261 0.027 Uiso 1 1 calc R
H15B H 0.8277 0.1212 -0.0327 0.027 Uiso 1 1 calc R
C16 C 0.6625(4) 0.1998(5) 0.0143(2) 0.0244(10) Uani 1 1 d .
H16A H 0.6726 0.2751 -0.0041 0.029 Uiso 1 1 calc R
H16B H 0.5953 0.1447 -0.0140 0.029 Uiso 1 1 calc R
C17 C 1.0253(4) 0.1365(4) 0.0718(2) 0.0226(9) Uani 1 1 d .
H17A H 1.0858 0.1278 0.0352 0.027 Uiso 1 1 calc R
H17B H 0.9922 0.0536 0.0758 0.027 Uiso 1 1 calc R
C18 C 1.1049(4) 0.1973(5) 0.1361(2) 0.0247(10) Uani 1 1 d .
H18A H 1.1837 0.1486 0.1430 0.030 Uiso 1 1 calc R
H18B H 1.1377 0.2802 0.1322 0.030 Uiso 1 1 calc R
C19 C 0.9561(4) 0.3251(4) 0.0341(2) 0.0218(9) Uani 1 1 d .
H19A H 1.0062 0.3784 0.0714 0.026 Uiso 1 1 calc R
H19B H 0.8766 0.3693 0.0230 0.026 Uiso 1 1 calc R
C20 C 1.0465(4) 0.3085(4) -0.0253(2) 0.0231(10) Uani 1 1 d .
C21 C 0.5215(4) 0.1355(4) 0.1001(2) 0.0201(9) Uani 1 1 d .
H21A H 0.5595 0.0548 0.0849 0.024 Uiso 1 1 calc R
H21B H 0.4324 0.1357 0.0774 0.024 Uiso 1 1 calc R
C22 C 0.5045(4) 0.1533(4) 0.1754(2) 0.0204(9) Uani 1 1 d .
C23 C 0.5359(4) 0.3505(4) 0.0882(2) 0.0245(10) Uani 1 1 d .
H23A H 0.4719 0.3535 0.1232 0.029 Uiso 1 1 calc R
H23B H 0.4838 0.3510 0.0467 0.029 Uiso 1 1 calc R
C24 C 0.6319(4) 0.4649(4) 0.1040(2) 0.0199(9) Uani 1 1 d .
C25 C 1.0078(4) 0.0863(4) 0.2192(2) 0.0239(10) Uani 1 1 d .
H25A H 0.9998 0.1044 0.2671 0.029 Uiso 1 1 calc R
H25B H 1.0919 0.0430 0.2106 0.029 Uiso 1 1 calc R
C26 C 0.8879(4) -0.0008(4) 0.1877(2) 0.0187(9) Uani 1 1 d .
C27 C 1.0717(4) 0.3072(4) 0.2501(2) 0.0230(10) Uani 1 1 d .
H27A H 1.0984 0.3799 0.2319 0.028 Uiso 1 1 calc R
H27B H 1.1523 0.2796 0.2716 0.028 Uiso 1 1 calc R
C28 C 0.9657(4) 0.3435(4) 0.3016(2) 0.0218(9) Uani 1 1 d .

loop_
_atom_site_aniso_label
_atom_site_aniso_U_11
_atom_site_aniso_U_22
_atom_site_aniso_U_33
_atom_site_aniso_U_23
_atom_site_aniso_U_13
_atom_site_aniso_U_12
Eu1 0.02066(11) 0.01362(13) 0.01585(11) 0.00282(8) 0.00425(8) 0.00010(8)
Eu2 0.01808(11) 0.01491(13) 0.01707(11) 0.00375(8) 0.00464(8) 0.00136(8)
Cd1 0.01463(15) 0.01722(18) 0.01530(15) 0.00241(11) 0.00241(11) 0.00002(11)
Cd2 0.01543(15) 0.01674(18) 0.01552(15) 0.00298(11) 0.00252(11) 0.00072(11)
O1 0.0395(19) 0.034(2) 0.0224(16) 0.0089(14) 0.0112(14) 0.0116(15)
O1W 0.0375(18) 0.0191(19) 0.0258(16) 0.0069(13) -0.0008(14) -0.0017(14)
O2 0.0368(18) 0.028(2) 0.0225(16) 0.0116(13) 0.0104(13) 0.0089(14)
O2W 0.0259(17) 0.052(3) 0.0267(17) 0.0094(16) 0.0061(13) 0.0092(15)
O3 0.0188(15) 0.0202(19) 0.0284(16) 0.0073(13) -0.0020(12) 0.0010(12)
O3W 0.0275(17) 0.022(2) 0.0340(18) 0.0092(14) 0.0092(13) 0.0006(13)
O4 0.0257(16) 0.016(2) 0.0414(19) 0.0077(14) -0.0033(14) 0.0000(13)
O4W 0.0282(17) 0.051(3) 0.0233(17) -0.0025(15) 0.0053(13) -0.0010(16)
O5 0.0261(16) 0.0158(19) 0.0319(17) 0.0075(13) 0.0005(13) 0.0015(13)
O6 0.0285(16) 0.0131(19) 0.0340(17) 0.0069(13) 0.0092(13) 0.0002(12)
O6W 0.031(2) 0.071(3) 0.039(2) -0.015(2) -0.0031(17) 0.006(2)
O7 0.0181(14) 0.0224(18) 0.0183(14) 0.0030(12) 0.0028(11) 0.0027(12)
O7W 0.040(2) 0.056(3) 0.044(2) -0.0041(19) 0.0038(17) -0.0028(19)
O8 0.0239(17) 0.065(3) 0.0324(19) -0.0053(17) 0.0004(14) 0.0220(17)
O9 0.0220(15) 0.032(2) 0.0181(15) 0.0058(13) 0.0021(12) 0.0061(13)
O10 0.0310(18) 0.061(3) 0.0274(18) 0.0208(17) 0.0003(14) 0.0118(17)
O11 0.0180(14) 0.0232(19) 0.0198(15) 0.0019(12) 0.0018(11) -0.0024(12)
O12 0.0244(18) 0.081(3) 0.0252(18) -0.0072(18) -0.0020(14) -0.0057(18)
O13 0.0239(16) 0.0198(19) 0.0294(17) 0.0060(13) -0.0029(13) -0.0031(12)
O14 0.0367(18) 0.0151(19) 0.0224(16) 0.0049(12) 0.0032(13) -0.0027(13)
O15 0.0356(18) 0.027(2) 0.0239(16) 0.0038(13) 0.0117(13) -0.0059(14)
O16 0.0408(19) 0.026(2) 0.0231(16) -0.0007(14) 0.0146(14) -0.0078(14)
O17 0.0255(17) 0.044(2) 0.0323(18) 0.0110(16) -0.0004(14) -0.0140(15)
O18 0.0193(15) 0.0247(19) 0.0205(15) 0.0024(12) 0.0032(12) -0.0027(12)
O19 0.0240(16) 0.0183(18) 0.0279(16) 0.0055(13) 0.0006(12) -0.0014(12)
O20 0.0374(18) 0.019(2) 0.0348(18) 0.0079(14) -0.0057(14) 0.0005(14)
N1 0.0209(17) 0.015(2) 0.0164(17) 0.0014(14) 0.0034(13) -0.0005(14)
N2 0.0212(17) 0.015(2) 0.0178(17) 0.0076(14) 0.0030(13) 0.0021(14)
N3 0.0191(17) 0.014(2) 0.0194(17) 0.0034(14) 0.0025(13) 0.0033(14)
N4 0.0273(19) 0.017(2) 0.0165(17) 0.0049(14) 0.0062(14) 0.0023(15)
N5 0.0218(18) 0.015(2) 0.0184(17) 0.0030(14) 0.0004(14) 0.0028(14)
N6 0.0170(17) 0.018(2) 0.0180(17) 0.0040(14) 0.0009(13) -0.0007(14)
C1 0.027(2) 0.017(3) 0.017(2) 0.0036(16) 0.0058(17) 0.0006(17)
C2 0.022(2) 0.023(3) 0.023(2) 0.0042(18) 0.0068(17) -0.0012(18)
C3 0.021(2) 0.022(3) 0.020(2) 0.0044(17) 0.0075(16) 0.0056(17)
C4 0.030(2) 0.016(3) 0.016(2) 0.0023(16) 0.0055(17) 0.0014(17)
C5 0.021(2) 0.032(3) 0.013(2) 0.0020(17) 0.0012(16) -0.0023(18)
C6 0.019(2) 0.031(3) 0.024(2) 0.0070(19) 0.0076(17) 0.0021(18)
C7 0.020(2) 0.018(3) 0.022(2) 0.0030(17) -0.0028(16) 0.0042(17)
C8 0.020(2) 0.022(3) 0.022(2) 0.0030(18) -0.0008(17) 0.0005(17)
C9 0.023(2) 0.019(3) 0.026(2) 0.0001(18) -0.0054(17) -0.0005(17)
C10 0.018(2) 0.019(3) 0.017(2) 0.0003(16) 0.0068(16) 0.0026(17)
C11 0.022(2) 0.015(3) 0.027(2) 0.0070(17) 0.0004(17) -0.0040(17)
C12 0.025(2) 0.020(3) 0.0140(19) 0.0028(16) 0.0060(16) 0.0033(18)
C13 0.022(2) 0.030(3) 0.022(2) 0.0037(18) -0.0011(17) 0.0076(19)
C14 0.021(2) 0.021(3) 0.023(2) 0.0025(18) 0.0006(17) 0.0023(17)
C15 0.030(2) 0.021(3) 0.016(2) 0.0006(17) 0.0053(17) 0.0014(18)
C16 0.026(2) 0.030(3) 0.015(2) 0.0010(18) -0.0007(17) -0.0020(19)
C17 0.025(2) 0.021(3) 0.023(2) 0.0038(17) 0.0092(17) 0.0072(18)
C18 0.017(2) 0.032(3) 0.028(2) 0.0094(19) 0.0089(17) 0.0028(18)
C19 0.029(2) 0.014(3) 0.023(2) 0.0023(17) 0.0104(18) 0.0011(17)
C20 0.027(2) 0.023(3) 0.022(2) 0.0080(18) 0.0041(18) 0.0030(19)
C21 0.020(2) 0.013(2) 0.025(2) -0.0006(16) -0.0016(16) -0.0039(16)
C22 0.018(2) 0.018(3) 0.025(2) 0.0053(17) -0.0003(17) -0.0012(17)
C23 0.020(2) 0.021(3) 0.032(2) 0.0045(19) -0.0015(18) 0.0042(17)
C24 0.022(2) 0.018(3) 0.019(2) 0.0008(17) 0.0046(17) 0.0032(17)
C25 0.026(2) 0.021(3) 0.027(2) 0.0100(18) -0.0036(18) -0.0028(18)
C26 0.022(2) 0.015(3) 0.019(2) 0.0026(16) 0.0069(16) -0.0009(16)
C27 0.016(2) 0.024(3) 0.027(2) 0.0011(18) -0.0020(17) -0.0049(17)
C28 0.018(2) 0.022(3) 0.024(2) 0.0017(18) -0.0002(17) -0.0080(17)

loop_
_atom_type_symbol
_atom_type_description
_atom_type_scat_dispersion_real
_atom_type_scat_dispersion_imag
_atom_type_scat_source
C C 0.0033 0.0016 'International Tables Vol C Tables 4.2.6.8 and 6.1.1.4'
Cd Cd -0.8075 1.2024 'International Tables Vol C Tables 4.2.6.8 and 6.1.1.4'
Eu Eu -0.1578 3.6682 'International Tables Vol C Tables 4.2.6.8 and 6.1.1.4'
N N 0.0061 0.0033 'International Tables Vol C Tables 4.2.6.8 and 6.1.1.4'
O O 0.0106 0.0060 'International Tables Vol C Tables 4.2.6.8 and 6.1.1.4'
H H 0.0000 0.0000 'International Tables Vol C Tables 4.2.6.8 and 6.1.1.4'

loop_
_geom_angle_atom_site_label_1
_geom_angle_atom_site_label_2
_geom_angle_atom_site_label_3
_geom_angle
_geom_angle_site_symmetry_1
_geom_angle_site_symmetry_3
O14 Eu1 O2W 93.05(12) 2_656 .
O14 Eu1 O1W 80.31(11) 2_656 .
O2W Eu1 O1W 145.33(11) . .
O14 Eu1 O15 122.92(11) 2_656 1_456
O2W Eu1 O15 75.36(11) . 1_456
O1W Eu1 O15 79.93(11) . 1_456
O14 Eu1 O9 84.18(11) 2_656 .
O2W Eu1 O9 138.61(10) . .
O1W Eu1 O9 74.96(10) . .
O15 Eu1 O9 139.01(10) 1_456 .
O14 Eu1 O7 72.71(10) 2_656 .
O2W Eu1 O7 72.67(10) . .
O1W Eu1 O7 134.93(10) . .
O15 Eu1 O7 145.14(10) 1_456 .
O9 Eu1 O7 67.09(9) . .
O14 Eu1 O16 70.90(10) 2_656 1_456
O2W Eu1 O16 73.38(12) . 1_456
O1W Eu1 O16 72.29(11) . 1_456
O15 Eu1 O16 52.11(11) 1_456 1_456
O9 Eu1 O16 141.49(11) . 1_456
O7 Eu1 O16 127.88(10) . 1_456
O14 Eu1 O19 150.31(10) 2_656 2_666
O2W Eu1 O19 76.11(11) . 2_666
O1W Eu1 O19 123.87(10) . 2_666
O15 Eu1 O19 81.55(10) 1_456 2_666
O9 Eu1 O19 86.16(10) . 2_666
O7 Eu1 O19 77.66(10) . 2_666
O16 Eu1 O19 129.27(10) 1_456 2_666
O14 Eu1 O20 145.97(11) 2_656 2_666
O2W Eu1 O20 120.93(12) . 2_666
O1W Eu1 O20 72.63(11) . 2_666
O15 Eu1 O20 72.53(11) 1_456 2_666
O9 Eu1 O20 69.33(11) . 2_666
O7 Eu1 O20 113.21(10) . 2_666
O16 Eu1 O20 117.94(11) 1_456 2_666
O19 Eu1 O20 51.28(10) 2_666 2_666
O14 Eu1 C20 97.00(12) 2_656 1_456
O2W Eu1 C20 70.95(12) . 1_456
O1W Eu1 C20 76.13(12) . 1_456
O15 Eu1 C20 26.10(12) 1_456 1_456
O9 Eu1 C20 150.43(11) . 1_456
O7 Eu1 C20 141.50(11) . 1_456
O16 Eu1 C20 26.10(12) 1_456 1_456
O19 Eu1 C20 105.07(12) 2_666 1_456
O20 Eu1 C20 96.14(12) 2_666 1_456
O14 Eu1 C24 159.78(10) 2_656 2_666
O2W Eu1 C24 99.31(13) . 2_666
O1W Eu1 C24 97.87(12) . 2_666
O15 Eu1 C24 76.02(11) 1_456 2_666
O9 Eu1 C24 75.96(11) . 2_666
O7 Eu1 C24 95.70(11) . 2_666
O16 Eu1 C24 128.01(11) 1_456 2_666
O19 Eu1 C24 26.05(11) 2_666 2_666
O20 Eu1 C24 25.24(11) 2_666 2_666
C20 Eu1 C24 102.12(13) 1_456 2_666
O14 Eu1 Cd1 75.15(7) 2_656 .
O2W Eu1 Cd1 105.86(8) . .
O1W Eu1 Cd1 105.17(7) . .
O15 Eu1 Cd1 161.93(8) 1_456 .
O9 Eu1 Cd1 33.61(7) . .
O7 Eu1 Cd1 33.50(6) . .
O16 Eu1 Cd1 145.92(7) 1_456 .
O19 Eu1 Cd1 81.31(7) 2_666 .
O20 Eu1 Cd1 92.19(8) 2_666 .
C20 Eu1 Cd1 171.54(10) 1_456 .
C24 Eu1 Cd1 86.05(8) 2_666 .
O6 Eu2 O4W 91.99(12) 2_656 .
O6 Eu2 O2 123.62(10) 2_656 .
O4W Eu2 O2 74.99(11) . .
O6 Eu2 O3W 80.57(11) 2_656 .
O4W Eu2 O3W 144.58(11) . .
O2 Eu2 O3W 80.54(11) . .
O6 Eu2 O4 145.82(11) 2_656 2_666
O4W Eu2 O4 122.18(12) . 2_666
O2 Eu2 O4 71.94(11) . 2_666
O3W Eu2 O4 71.96(11) . 2_666
O6 Eu2 O18 84.26(10) 2_656 .
O4W Eu2 O18 139.89(10) . .
O2 Eu2 O18 138.46(10) . .
O3W Eu2 O18 74.19(10) . .
O4 Eu2 O18 69.16(10) 2_666 .
O6 Eu2 O11 71.77(10) 2_656 .
O4W Eu2 O11 72.52(10) . .
O2 Eu2 O11 144.49(11) . .
O3W Eu2 O11 134.95(10) . .
O4 Eu2 O11 114.75(10) 2_666 .
O18 Eu2 O11 68.38(9) . .
O6 Eu2 O3 150.74(10) 2_656 2_666
O4W Eu2 O3 77.07(11) . 2_666
O2 Eu2 O3 80.12(10) . 2_666
O3W Eu2 O3 123.55(10) . 2_666
O4 Eu2 O3 51.65(10) 2_666 2_666
O18 Eu2 O3 86.99(10) . 2_666
O11 Eu2 O3 79.04(9) . 2_666
O6 Eu2 O1 71.74(10) 2_656 .
O4W Eu2 O1 74.45(12) . .
O2 Eu2 O1 51.88(10) . .
O3W Eu2 O1 70.31(11) . .
O4 Eu2 O1 115.53(11) 2_666 .
O18 Eu2 O1 139.66(11) . .
O11 Eu2 O1 129.02(10) . .
O3 Eu2 O1 128.81(10) 2_666 .
O6 Eu2 C2 97.41(12) 2_656 .
O4W Eu2 C2 72.27(12) . .
O2 Eu2 C2 26.23(11) . .
O3W Eu2 C2 74.43(12) . .
O4 Eu2 C2 94.45(12) 2_666 .
O18 Eu2 C2 147.84(11) . .
O11 Eu2 C2 142.65(11) . .
O3 Eu2 C2 104.69(11) 2_666 .
O1 Eu2 C2 25.67(12) . .
O6 Eu2 C10 160.66(11) 2_656 2_666
O4W Eu2 C10 100.25(13) . 2_666
O2 Eu2 C10 74.45(10) . 2_666
O3W Eu2 C10 97.35(12) . 2_666
O4 Eu2 C10 25.42(11) 2_666 2_666
O18 Eu2 C10 76.72(11) . 2_666
O11 Eu2 C10 97.56(11) . 2_666
O3 Eu2 C10 26.23(11) 2_666 2_666
O1 Eu2 C10 125.90(10) . 2_666
C2 Eu2 C10 100.55(12) . 2_666
O6 Eu2 Cd2 76.56(7) 2_656 .
O4W Eu2 Cd2 106.75(8) . .
O2 Eu2 Cd2 159.82(7) . .
O3W Eu2 Cd2 105.06(7) . .
O4 Eu2 Cd2 91.11(8) 2_666 .
O18 Eu2 Cd2 33.60(7) . .
O11 Eu2 Cd2 34.80(6) . .
O3 Eu2 Cd2 80.74(7) 2_666 .
O1 Eu2 Cd2 148.30(7) . .
C2 Eu2 Cd2 173.91(9) . .
C10 Eu2 Cd2 85.54(8) 2_666 .
O7 Cd1 N3 137.14(11) . .
O7 Cd1 O9 71.78(10) . .
N3 Cd1 O9 71.58(11) . .
O7 Cd1 N2 71.87(11) . .
N3 Cd1 N2 150.19(11) . .
O9 Cd1 N2 125.92(11) . .
O7 Cd1 O3 90.27(10) . .
N3 Cd1 O3 74.39(11) . .
O9 Cd1 O3 99.05(11) . .
N2 Cd1 O3 119.68(11) . .
O7 Cd1 O5 103.08(11) . .
N3 Cd1 O5 90.97(11) . .
O9 Cd1 O5 79.00(11) . .
N2 Cd1 O5 71.89(11) . .
O3 Cd1 O5 164.96(10) . .
O7 Cd1 N1 144.21(11) . .
N3 Cd1 N1 77.35(11) . .
O9 Cd1 N1 142.60(11) . .
N2 Cd1 N1 76.09(11) . .
O3 Cd1 N1 91.98(11) . .
O5 Cd1 N1 81.27(11) . .
O7 Cd1 Eu1 36.26(7) . .
N3 Cd1 Eu1 105.00(8) . .
O9 Cd1 Eu1 35.55(7) . .
N2 Cd1 Eu1 99.37(8) . .
O3 Cd1 Eu1 96.89(7) . .
O5 Cd1 Eu1 90.10(7) . .
N1 Cd1 Eu1 171.13(9) . .
O18 Cd2 N6 124.19(11) . .
O18 Cd2 O19 98.90(10) . .
N6 Cd2 O19 125.33(11) . .
O18 Cd2 N5 71.22(11) . .
N6 Cd2 N5 147.69(11) . .
O19 Cd2 N5 72.05(11) . .
O18 Cd2 O11 73.05(10) . .
N6 Cd2 O11 71.39(10) . .
O19 Cd2 O11 94.58(11) . .
N5 Cd2 O11 139.03(10) . .
O18 Cd2 O13 77.05(10) . .
N6 Cd2 O13 71.36(11) . .
O19 Cd2 O13 159.06(10) . .
N5 Cd2 O13 87.32(11) . .
O11 Cd2 O13 103.61(11) . .
O18 Cd2 N4 141.06(11) . .
N6 Cd2 N4 76.45(12) . .
O19 Cd2 N4 90.84(11) . .
N5 Cd2 N4 76.31(12) . .
O11 Cd2 N4 143.94(11) . .
O13 Cd2 N4 80.59(11) . .
O18 Cd2 Eu2 35.94(7) . .
N6 Cd2 Eu2 99.79(8) . .
O19 Cd2 Eu2 97.44(7) . .
N5 Cd2 Eu2 104.73(8) . .
O11 Cd2 Eu2 37.13(7) . .
O13 Cd2 Eu2 91.08(7) . .
N4 Cd2 Eu2 171.58(9) . .
C2 O1 Eu2 91.1(3) . .
Eu1 O1W H1WA 110.1 . .
Eu1 O1W H1WB 109.8 . .
H1WA O1W H1WB 109.0 . .
C2 O2 Eu2 95.7(2) . .
Eu1 O2W H2WA 111.7 . .
Eu1 O2W H2WB 112.2 . .
H2WA O2W H2WB 107.0 . .
C10 O3 Cd1 114.3(3) . .
C10 O3 Eu2 91.4(3) . 2_666
Cd1 O3 Eu2 153.85(13) . 2_666
Eu2 O3W H3WA 111.4 . .
Eu2 O3W H3WB 111.6 . .
H3WA O3W H3WB 107.3 . .
C10 O4 Eu2 95.3(3) . 2_666
Eu2 O4W H4WA 109.6 . .
Eu2 O4W H4WB 132.3 . .
H4WA O4W H4WB 107.0 . .
C12 O5 Cd1 115.6(3) . .
C12 O6 Eu2 133.6(3) . 2_656
H6WA O6W H6WB 118.6 . .
C14 O7 Cd1 113.7(2) . .
C14 O7 Eu1 133.7(3) . .
Cd1 O7 Eu1 110.23(11) . .
H7WA O7W H7WB 109.5 . .
C8 O9 Cd1 114.8(2) . .
C8 O9 Eu1 134.3(3) . .
Cd1 O9 Eu1 110.85(11) . .
C28 O11 Cd2 115.4(2) . .
C28 O11 Eu2 130.6(3) . .
Cd2 O11 Eu2 108.07(11) . .
C26 O13 Cd2 115.1(3) . .
C26 O14 Eu1 133.5(3) . 2_656
C20 O15 Eu1 94.5(3) . 1_654
C20 O16 Eu1 91.7(3) . 1_654
C22 O18 Cd2 114.6(2) . .
C22 O18 Eu2 134.8(3) . .
Cd2 O18 Eu2 110.46(11) . .
C24 O19 Cd2 116.0(3) . .
C24 O19 Eu1 93.1(3) . 2_666
Cd2 O19 Eu1 150.46(13) . 2_666
C24 O20 Eu1 94.0(3) . 2_666
C1 N1 C4 111.0(3) . .
C1 N1 C3 114.4(3) . .
C4 N1 C3 113.0(3) . .
C1 N1 Cd1 112.3(2) . .
C4 N1 Cd1 105.0(2) . .
C3 N1 Cd1 100.3(2) . .
C13 N2 C11 110.9(3) . .
C13 N2 C5 112.0(3) . .
C11 N2 C5 111.8(3) . .
C13 N2 Cd1 104.7(3) . .
C11 N2 Cd1 107.5(2) . .
C5 N2 Cd1 109.5(2) . .
C7 N3 C9 109.9(3) . .
C7 N3 C6 113.2(3) . .
C9 N3 C6 111.3(3) . .
C7 N3 Cd1 106.0(2) . .
C9 N3 Cd1 107.2(2) . .
C6 N3 Cd1 108.9(2) . .
C19 N4 C15 114.5(3) . .
C19 N4 C17 110.3(3) . .
C15 N4 C17 113.1(4) . .
C19 N4 Cd2 111.2(2) . .
C15 N4 Cd2 102.6(2) . .
C17 N4 Cd2 104.4(2) . .
C21 N5 C23 109.1(3) . .
C21 N5 C16 113.6(3) . .
C23 N5 C16 109.8(3) . .
C21 N5 Cd2 105.6(2) . .
C23 N5 Cd2 108.8(2) . .
C16 N5 Cd2 109.8(2) . .
C27 N6 C25 109.8(3) . .
C27 N6 C18 111.3(3) . .
C25 N6 C18 111.9(3) . .
C27 N6 Cd2 106.0(2) . .
C25 N6 Cd2 109.2(2) . .
C18 N6 Cd2 108.4(2) . .
N1 C1 C2 118.0(3) . .
N1 C1 H1A 107.8 . .
C2 C1 H1A 107.8 . .
N1 C1 H1B 107.8 . .
C2 C1 H1B 107.8 . .
H1A C1 H1B 107.1 . .
O1 C2 O2 121.3(4) . .
O1 C2 C1 123.0(4) . .
O2 C2 C1 115.6(4) . .
O1 C2 Eu2 63.3(2) . .
O2 C2 Eu2 58.1(2) . .
C1 C2 Eu2 171.6(3) . .
N1 C3 C6 112.2(3) . .
N1 C3 H3A 109.2 . .
C6 C3 H3A 109.2 . .
N1 C3 H3B 109.2 . .
C6 C3 H3B 109.2 . .
H3A C3 H3B 107.9 . .
N1 C4 C5 111.2(3) . .
N1 C4 H4A 109.4 . .
C5 C4 H4A 109.4 . .
N1 C4 H4B 109.4 . .
C5 C4 H4B 109.4 . .
H4A C4 H4B 108.0 . .
N2 C5 C4 113.0(3) . .
N2 C5 H5A 109.0 . .
C4 C5 H5A 109.0 . .
N2 C5 H5B 109.0 . .
C4 C5 H5B 109.0 . .
H5A C5 H5B 107.8 . .
N3 C6 C3 114.1(3) . .
N3 C6 H6A 108.7 . .
C3 C6 H6A 108.7 . .
N3 C6 H6B 108.7 . .
C3 C6 H6B 108.7 . .
H6A C6 H6B 107.6 . .
N3 C7 C8 112.7(3) . .
N3 C7 H7A 109.0 . .
C8 C7 H7A 109.0 . .
N3 C7 H7B 109.0 . .
C8 C7 H7B 109.0 . .
H7A C7 H7B 107.8 . .
O10 C8 O9 124.9(4) . .
O10 C8 C7 117.5(4) . .
O9 C8 C7 117.6(4) . .
N3 C9 C10 114.3(3) . .
N3 C9 H9A 108.7 . .
C10 C9 H9A 108.7 . .
N3 C9 H9B 108.7 . .
C10 C9 H9B 108.7 . .
H9A C9 H9B 107.6 . .
O4 C10 O3 121.6(4) . .
O4 C10 C9 118.2(4) . .
O3 C10 C9 120.1(4) . .
O4 C10 Eu2 59.3(2) . 2_666
O3 C10 Eu2 62.3(2) . 2_666
C9 C10 Eu2 176.6(3) . 2_666
N2 C11 C12 114.7(3) . .
N2 C11 H11A 108.6 . .
C12 C11 H11A 108.6 . .
N2 C11 H11B 108.6 . .
C12 C11 H11B 108.6 . .
H11A C11 H11B 107.6 . .
O6 C12 O5 125.1(4) . .
O6 C12 C11 116.5(4) . .
O5 C12 C11 118.4(4) . .
N2 C13 C14 112.8(3) . .
N2 C13 H13A 109.0 . .
C14 C13 H13A 109.0 . .
N2 C13 H13B 109.0 . .
C14 C13 H13B 109.0 . .
H13A C13 H13B 107.8 . .
O8 C14 O7 124.9(4) . .
O8 C14 C13 116.6(4) . .
O7 C14 C13 118.4(4) . .
N4 C15 C16 113.1(4) . .
N4 C15 H15A 109.0 . .
C16 C15 H15A 109.0 . .
N4 C15 H15B 109.0 . .
C16 C15 H15B 109.0 . .
H15A C15 H15B 107.8 . .
N5 C16 C15 113.7(3) . .
N5 C16 H16A 108.8 . .
C15 C16 H16A 108.8 . .
N5 C16 H16B 108.8 . .
C15 C16 H16B 108.8 . .
H16A C16 H16B 107.7 . .
N4 C17 C18 111.5(3) . .
N4 C17 H17A 109.3 . .
C18 C17 H17A 109.3 . .
N4 C17 H17B 109.3 . .
C18 C17 H17B 109.3 . .
H17A C17 H17B 108.0 . .
N6 C18 C17 111.7(3) . .
N6 C18 H18A 109.3 . .
C17 C18 H18A 109.3 . .
N6 C18 H18B 109.3 . .
C17 C18 H18B 109.3 . .
H18A C18 H18B 107.9 . .
N4 C19 C20 117.6(3) . .
N4 C19 H19A 107.9 . .
C20 C19 H19A 107.9 . .
N4 C19 H19B 107.9 . .
C20 C19 H19B 107.9 . .
H19A C19 H19B 107.2 . .
O16 C20 O15 121.3(4) . .
O16 C20 C19 121.3(4) . .
O15 C20 C19 117.3(4) . .
O16 C20 Eu1 62.2(2) . 1_654
O15 C20 Eu1 59.4(2) . 1_654
C19 C20 Eu1 171.2(3) . 1_654
N5 C21 C22 112.4(3) . .
N5 C21 H21A 109.1 . .
C22 C21 H21A 109.1 . .
N5 C21 H21B 109.1 . .
C22 C21 H21B 109.1 . .
H21A C21 H21B 107.9 . .
O17 C22 O18 124.8(4) . .
O17 C22 C21 116.8(4) . .
O18 C22 C21 118.4(4) . .
N5 C23 C24 111.9(3) . .
N5 C23 H23A 109.2 . .
C24 C23 H23A 109.2 . .
N5 C23 H23B 109.2 . .
C24 C23 H23B 109.2 . .
H23A C23 H23B 107.9 . .
O20 C24 O19 121.6(4) . .
O20 C24 C23 118.9(4) . .
O19 C24 C23 119.4(4) . .
O20 C24 Eu1 60.7(2) . 2_666
O19 C24 Eu1 60.9(2) . 2_666
C23 C24 Eu1 176.0(3) . 2_666
N6 C25 C26 114.9(4) . .
N6 C25 H25A 108.5 . .
C26 C25 H25A 108.5 . .
N6 C25 H25B 108.5 . .
C26 C25 H25B 108.5 . .
H25A C25 H25B 107.5 . .
O14 C26 O13 125.1(4) . .
O14 C26 C25 115.5(4) . .
O13 C26 C25 119.3(4) . .
N6 C27 C28 112.0(3) . .
N6 C27 H27A 109.2 . .
C28 C27 H27A 109.2 . .
N6 C27 H27B 109.2 . .
C28 C27 H27B 109.2 . .
H27A C27 H27B 107.9 . .
O12 C28 O11 124.8(4) . .
O12 C28 C27 117.8(4) . .
O11 C28 C27 117.4(4) . .

loop_
_geom_bond_atom_site_label_1
_geom_bond_atom_site_label_2
_geom_bond_distance
_geom_bond_site_symmetry_2
Eu1 O14 2.392(3) 2_656
Eu1 O2W 2.430(3) .
Eu1 O1W 2.449(3) .
Eu1 O15 2.466(3) 1_456
Eu1 O9 2.479(3) .
Eu1 O7 2.512(3) .
Eu1 O16 2.529(3) 1_456
Eu1 O19 2.545(3) 2_666
Eu1 O20 2.545(3) 2_666
Eu1 C20 2.857(4) 1_456
Eu1 C24 2.910(5) 2_666
Eu1 Cd1 3.9847(11) .
Eu2 O6 2.410(3) 2_656
Eu2 O4W 2.424(3) .
Eu2 O2 2.453(3) .
Eu2 O3W 2.456(3) .
Eu2 O4 2.496(3) 2_666
Eu2 O18 2.496(3) .
Eu2 O11 2.530(3) .
Eu2 O3 2.560(3) 2_666
Eu2 O1 2.568(3) .
Eu2 C2 2.875(4) .
Eu2 C10 2.890(4) 2_666
Eu2 Cd2 3.9844(11) .
Cd1 O7 2.344(3) .
Cd1 N3 2.358(3) .
Cd1 O9 2.360(3) .
Cd1 N2 2.360(4) .
Cd1 O3 2.365(3) .
Cd1 O5 2.391(3) .
Cd1 N1 2.461(3) .
Cd2 O18 2.354(3) .
Cd2 N6 2.367(3) .
Cd2 O19 2.379(3) .
Cd2 N5 2.384(3) .
Cd2 O11 2.392(3) .
Cd2 O13 2.417(3) .
Cd2 N4 2.456(3) .
O1 C2 1.246(5) .
O1W H1WA 0.8625 .
O1W H1WB 0.8624 .
O2 C2 1.277(5) .
O2W H2WA 0.9019 .
O2W H2WB 0.9026 .
O3 C10 1.278(5) .
O3 Eu2 2.560(3) 2_666
O3W H3WA 0.8953 .
O3W H3WB 0.8964 .
O4 C10 1.246(6) .
O4 Eu2 2.496(3) 2_666
O4W H4WA 0.8581 .
O4W H4WB 0.8508 .
O5 C12 1.260(5) .
O6 C12 1.257(5) .
O6 Eu2 2.410(3) 2_656
O6W H6WA 0.8501 .
O6W H6WB 0.8504 .
O7 C14 1.284(5) .
O7W H7WA 0.8501 .
O7W H7WB 0.8500 .
O8 C14 1.232(5) .
O9 C8 1.290(5) .
O10 C8 1.231(5) .
O11 C28 1.285(5) .
O12 C28 1.241(5) .
O13 C26 1.259(5) .
O14 C26 1.258(5) .
O14 Eu1 2.392(3) 2_656
O15 C20 1.261(6) .
O15 Eu1 2.466(3) 1_654
O16 C20 1.257(6) .
O16 Eu1 2.529(3) 1_654
O17 C22 1.235(5) .
O18 C22 1.289(5) .
O19 C24 1.280(5) .
O19 Eu1 2.545(3) 2_666
O20 C24 1.244(5) .
O20 Eu1 2.545(3) 2_666
N1 C1 1.470(5) .
N1 C4 1.483(6) .
N1 C3 1.499(5) .
N2 C13 1.476(5) .
N2 C11 1.482(6) .
N2 C5 1.491(5) .
N3 C7 1.467(5) .
N3 C9 1.485(6) .
N3 C6 1.495(5) .
N4 C19 1.477(6) .
N4 C15 1.486(6) .
N4 C17 1.486(5) .
N5 C21 1.467(5) .
N5 C23 1.484(5) .
N5 C16 1.488(5) .
N6 C27 1.481(5) .
N6 C25 1.487(6) .
N6 C18 1.493(5) .
C1 C2 1.525(5) .
C1 H1A 0.9700 .
C1 H1B 0.9700 .
C3 C6 1.521(6) .
C3 H3A 0.9700 .
C3 H3B 0.9700 .
C4 C5 1.528(6) .
C4 H4A 0.9700 .
C4 H4B 0.9700 .
C5 H5A 0.9700 .
C5 H5B 0.9700 .
C6 H6A 0.9700 .
C6 H6B 0.9700 .
C7 C8 1.534(6) .
C7 H7A 0.9700 .
C7 H7B 0.9700 .
C9 C10 1.519(6) .
C9 H9A 0.9700 .
C9 H9B 0.9700 .
C10 Eu2 2.890(4) 2_666
C11 C12 1.532(6) .
C11 H11A 0.9700 .
C11 H11B 0.9700 .
C13 C14 1.528(6) .
C13 H13A 0.9700 .
C13 H13B 0.9700 .
C15 C16 1.521(6) .
C15 H15A 0.9700 .
C15 H15B 0.9700 .
C16 H16A 0.9700 .
C16 H16B 0.9700 .
C17 C18 1.524(6) .
C17 H17A 0.9700 .
C17 H17B 0.9700 .
C18 H18A 0.9700 .
C18 H18B 0.9700 .
C19 C20 1.525(6) .
C19 H19A 0.9700 .
C19 H19B 0.9700 .
C20 Eu1 2.857(4) 1_654
C21 C22 1.533(6) .
C21 H21A 0.9700 .
C21 H21B 0.9700 .
C23 C24 1.516(6) .
C23 H23A 0.9700 .
C23 H23B 0.9700 .
C24 Eu1 2.910(5) 2_666
C25 C26 1.527(6) .
C25 H25A 0.9700 .
C25 H25B 0.9700 .
C27 C28 1.525(6) .
C27 H27A 0.9700 .
C27 H27B 0.9700 .

loop_
_geom_torsion_atom_site_label_1
_geom_torsion_atom_site_label_2
_geom_torsion_atom_site_label_3
_geom_torsion_atom_site_label_4
_geom_torsion
_geom_torsion_site_symmetry_1
_geom_torsion_site_symmetry_4
O14 Eu1 Cd1 O7 80.99(15) 2_656 .
O2W Eu1 Cd1 O7 -7.97(16) . .
O1W Eu1 Cd1 O7 156.37(15) . .
O15 Eu1 Cd1 O7 -99.4(3) 1_456 .
O9 Eu1 Cd1 O7 -176.94(19) . .
O16 Eu1 Cd1 O7 75.7(2) 1_456 .
O19 Eu1 Cd1 O7 -80.76(15) 2_666 .
O20 Eu1 Cd1 O7 -131.04(15) 2_666 .
C20 Eu1 Cd1 O7 58.7(6) 1_456 .
C24 Eu1 Cd1 O7 -106.54(15) 2_666 .
O14 Eu1 Cd1 N3 -122.40(12) 2_656 .
O2W Eu1 Cd1 N3 148.64(13) . .
O1W Eu1 Cd1 N3 -47.02(12) . .
O15 Eu1 Cd1 N3 57.3(3) 1_456 .
O9 Eu1 Cd1 N3 -20.33(17) . .
O7 Eu1 Cd1 N3 156.61(16) . .
O16 Eu1 Cd1 N3 -127.71(17) 1_456 .
O19 Eu1 Cd1 N3 75.85(11) 2_666 .
O20 Eu1 Cd1 N3 25.57(12) 2_666 .
C20 Eu1 Cd1 N3 -144.7(6) 1_456 .
C24 Eu1 Cd1 N3 50.07(12) 2_666 .
O14 Eu1 Cd1 O9 -102.08(16) 2_656 .
O2W Eu1 Cd1 O9 168.96(17) . .
O1W Eu1 Cd1 O9 -26.69(16) . .
O15 Eu1 Cd1 O9 77.6(3) 1_456 .
O7 Eu1 Cd1 O9 176.94(19) . .
O16 Eu1 Cd1 O9 -107.4(2) 1_456 .
O19 Eu1 Cd1 O9 96.18(16) 2_666 .
O20 Eu1 Cd1 O9 45.90(16) 2_666 .
C20 Eu1 Cd1 O9 -124.4(6) 1_456 .
C24 Eu1 Cd1 O9 70.40(17) 2_666 .
O14 Eu1 Cd1 N2 40.28(12) 2_656 .
O2W Eu1 Cd1 N2 -48.68(13) . .
O1W Eu1 Cd1 N2 115.66(12) . .
O15 Eu1 Cd1 N2 -140.1(3) 1_456 .
O9 Eu1 Cd1 N2 142.36(17) . .
O7 Eu1 Cd1 N2 -40.71(16) . .
O16 Eu1 Cd1 N2 34.97(17) 1_456 .
O19 Eu1 Cd1 N2 -121.47(11) 2_666 .
O20 Eu1 Cd1 N2 -171.75(11) 2_666 .
C20 Eu1 Cd1 N2 18.0(6) 1_456 .
C24 Eu1 Cd1 N2 -147.25(12) 2_666 .
O14 Eu1 Cd1 O3 161.97(10) 2_656 .
O2W Eu1 Cd1 O3 73.01(12) . .
O1W Eu1 Cd1 O3 -122.64(11) . .
O15 Eu1 Cd1 O3 -18.4(3) 1_456 .
O9 Eu1 Cd1 O3 -95.95(16) . .
O7 Eu1 Cd1 O3 80.99(15) . .
O16 Eu1 Cd1 O3 156.66(16) 1_456 .
O19 Eu1 Cd1 O3 0.23(9) 2_666 .
O20 Eu1 Cd1 O3 -50.05(10) 2_666 .
C20 Eu1 Cd1 O3 139.7(6) 1_456 .
C24 Eu1 Cd1 O3 -25.55(11) 2_666 .
O14 Eu1 Cd1 O5 -31.38(11) 2_656 .
O2W Eu1 Cd1 O5 -120.34(12) . .
O1W Eu1 Cd1 O5 44.01(11) . .
O15 Eu1 Cd1 O5 148.3(3) 1_456 .
O9 Eu1 Cd1 O5 70.70(16) . .
O7 Eu1 Cd1 O5 -112.36(15) . .
O16 Eu1 Cd1 O5 -36.69(17) 1_456 .
O19 Eu1 Cd1 O5 166.88(10) 2_666 .
O20 Eu1 Cd1 O5 116.60(11) 2_666 .
C20 Eu1 Cd1 O5 -53.7(6) 1_456 .
C24 Eu1 Cd1 O5 141.10(11) 2_666 .
O14 Eu1 Cd1 N1 -18.2(5) 2_656 .
O2W Eu1 Cd1 N1 -107.1(5) . .
O1W Eu1 Cd1 N1 57.2(5) . .
O15 Eu1 Cd1 N1 161.5(6) 1_456 .
O9 Eu1 Cd1 N1 83.9(5) . .
O7 Eu1 Cd1 N1 -99.2(5) . .
O16 Eu1 Cd1 N1 -23.5(5) 1_456 .
O19 Eu1 Cd1 N1 -179.9(5) 2_666 .
O20 Eu1 Cd1 N1 129.8(5) 2_666 .
C20 Eu1 Cd1 N1 -40.5(8) 1_456 .
C24 Eu1 Cd1 N1 154.3(5) 2_666 .
O6 Eu2 Cd2 O18 100.01(15) 2_656 .
O4W Eu2 Cd2 O18 -171.97(16) . .
O2 Eu2 Cd2 O18 -80.0(3) . .
O3W Eu2 Cd2 O18 23.83(15) . .
O4 Eu2 Cd2 O18 -47.77(15) 2_666 .
O11 Eu2 Cd2 O18 177.33(18) . .
O3 Eu2 Cd2 O18 -98.58(15) 2_666 .
O1 Eu2 Cd2 O18 100.6(2) . .
C2 Eu2 Cd2 O18 108.2(9) . .
C10 Eu2 Cd2 O18 -72.60(16) 2_666 .
O6 Eu2 Cd2 N6 -37.17(12) 2_656 .
O4W Eu2 Cd2 N6 50.84(13) . .
O2 Eu2 Cd2 N6 142.8(3) . .
O3W Eu2 Cd2 N6 -113.36(12) . .
O4 Eu2 Cd2 N6 175.04(12) 2_666 .
O18 Eu2 Cd2 N6 -137.18(16) . .
O11 Eu2 Cd2 N6 40.14(15) . .
O3 Eu2 Cd2 N6 124.23(11) 2_666 .
O1 Eu2 Cd2 N6 -36.56(18) . .
C2 Eu2 Cd2 N6 -29.0(9) . .
C10 Eu2 Cd2 N6 150.22(13) 2_666 .
O6 Eu2 Cd2 O19 -165.08(11) 2_656 .
O4W Eu2 Cd2 O19 -77.06(12) . .
O2 Eu2 Cd2 O19 14.9(2) . .
O3W Eu2 Cd2 O19 118.74(11) . .
O4 Eu2 Cd2 O19 47.14(11) 2_666 .
O18 Eu2 Cd2 O19 94.91(15) . .
O11 Eu2 Cd2 O19 -87.76(14) . .
O3 Eu2 Cd2 O19 -3.67(9) 2_666 .
O1 Eu2 Cd2 O19 -164.46(17) . .
C2 Eu2 Cd2 O19 -156.9(9) . .
C10 Eu2 Cd2 O19 22.31(11) 2_666 .
O6 Eu2 Cd2 N5 121.61(12) 2_656 .
O4W Eu2 Cd2 N5 -150.38(13) . .
O2 Eu2 Cd2 N5 -58.4(3) . .
O3W Eu2 Cd2 N5 45.42(12) . .
O4 Eu2 Cd2 N5 -26.18(12) 2_666 .
O18 Eu2 Cd2 N5 21.59(16) . .
O11 Eu2 Cd2 N5 -161.08(15) . .
O3 Eu2 Cd2 N5 -76.99(11) 2_666 .
O1 Eu2 Cd2 N5 122.22(18) . .
C2 Eu2 Cd2 N5 129.8(9) . .
C10 Eu2 Cd2 N5 -51.00(13) 2_666 .
O6 Eu2 Cd2 O11 -77.32(15) 2_656 .
O4W Eu2 Cd2 O11 10.70(15) . .
O2 Eu2 Cd2 O11 102.7(3) . .
O3W Eu2 Cd2 O11 -153.50(15) . .
O4 Eu2 Cd2 O11 134.90(15) 2_666 .
O18 Eu2 Cd2 O11 -177.33(18) . .
O3 Eu2 Cd2 O11 84.09(14) 2_666 .
O1 Eu2 Cd2 O11 -76.7(2) . .
C2 Eu2 Cd2 O11 -69.1(9) . .
C10 Eu2 Cd2 O11 110.08(15) 2_666 .
O6 Eu2 Cd2 O13 34.09(10) 2_656 .
O4W Eu2 Cd2 O13 122.11(12) . .
O2 Eu2 Cd2 O13 -145.9(2) . .
O3W Eu2 Cd2 O13 -42.09(11) . .
O4 Eu2 Cd2 O13 -113.69(10) 2_666 .
O18 Eu2 Cd2 O13 -65.92(15) . .
O11 Eu2 Cd2 O13 111.41(14) . .
O3 Eu2 Cd2 O13 -164.50(10) 2_666 .
O1 Eu2 Cd2 O13 34.71(17) . .
C2 Eu2 Cd2 O13 42.3(9) . .
C10 Eu2 Cd2 O13 -138.52(11) 2_666 .
O6 Eu2 Cd2 N4 25.6(6) 2_656 .
O4W Eu2 Cd2 N4 113.6(6) . .
O2 Eu2 Cd2 N4 -154.4(6) . .
O3W Eu2 Cd2 N4 -50.6(6) . .
O4 Eu2 Cd2 N4 -122.2(6) 2_666 .
O18 Eu2 Cd2 N4 -74.4(6) . .
O11 Eu2 Cd2 N4 102.9(6) . .
O3 Eu2 Cd2 N4 -173.0(6) 2_666 .
O1 Eu2 Cd2 N4 26.2(6) . .
C2 Eu2 Cd2 N4 33.7(10) . .
C10 Eu2 Cd2 N4 -147.0(6) 2_666 .
O6 Eu2 O1 C2 178.8(3) 2_656 .
O4W Eu2 O1 C2 81.3(3) . .
O2 Eu2 O1 C2 -1.6(3) . .
O3W Eu2 O1 C2 -95.0(3) . .
O4 Eu2 O1 C2 -37.3(3) 2_666 .
O18 Eu2 O1 C2 -124.7(3) . .
O11 Eu2 O1 C2 132.5(3) . .
O3 Eu2 O1 C2 22.8(3) 2_666 .
C10 Eu2 O1 C2 -10.2(3) 2_666 .
Cd2 Eu2 O1 C2 178.2(2) . .
O6 Eu2 O2 C2 2.0(3) 2_656 .
O4W Eu2 O2 C2 -80.3(3) . .
O3W Eu2 O2 C2 73.9(3) . .
O4 Eu2 O2 C2 147.9(3) 2_666 .
O18 Eu2 O2 C2 126.7(3) . .
O11 Eu2 O2 C2 -104.6(3) . .
O3 Eu2 O2 C2 -159.4(3) 2_666 .
O1 Eu2 O2 C2 1.6(3) . .
C10 Eu2 O2 C2 174.3(3) 2_666 .
Cd2 Eu2 O2 C2 -178.0(2) . .
O7 Cd1 O3 C10 130.6(3) . .
N3 Cd1 O3 C10 -8.9(3) . .
O9 Cd1 O3 C10 59.0(3) . .
N2 Cd1 O3 C10 -160.3(3) . .
O5 Cd1 O3 C10 -22.3(6) . .
N1 Cd1 O3 C10 -85.2(3) . .
Eu1 Cd1 O3 C10 94.8(3) . .
O7 Cd1 O3 Eu2 -60.6(3) . 2_666
N3 Cd1 O3 Eu2 159.9(3) . 2_666
O9 Cd1 O3 Eu2 -132.2(3) . 2_666
N2 Cd1 O3 Eu2 8.5(3) . 2_666
O5 Cd1 O3 Eu2 146.5(3) . 2_666
N1 Cd1 O3 Eu2 83.6(3) . 2_666
Eu1 Cd1 O3 Eu2 -96.4(3) . 2_666
O7 Cd1 O5 C12 43.7(3) . .
N3 Cd1 O5 C12 -177.1(3) . .
O9 Cd1 O5 C12 111.9(3) . .
N2 Cd1 O5 C12 -21.9(3) . .
O3 Cd1 O5 C12 -164.2(3) . .
N1 Cd1 O5 C12 -100.0(3) . .
Eu1 Cd1 O5 C12 77.9(3) . .
N3 Cd1 O7 C14 160.6(3) . .
O9 Cd1 O7 C14 -166.9(3) . .
N2 Cd1 O7 C14 -27.7(3) . .
O3 Cd1 O7 C14 93.6(3) . .
O5 Cd1 O7 C14 -93.3(3) . .
N1 Cd1 O7 C14 -0.1(4) . .
Eu1 Cd1 O7 C14 -165.0(4) . .
N3 Cd1 O7 Eu1 -34.3(2) . .
O9 Cd1 O7 Eu1 -1.87(11) . .
N2 Cd1 O7 Eu1 137.38(15) . .
O3 Cd1 O7 Eu1 -101.32(13) . .
O5 Cd1 O7 Eu1 71.70(13) . .
N1 Cd1 O7 Eu1 164.91(15) . .
O14 Eu1 O7 C14 71.8(4) 2_656 .
O2W Eu1 O7 C14 -27.1(4) . .
O1W Eu1 O7 C14 127.8(4) . .
O15 Eu1 O7 C14 -51.5(5) 1_456 .
O9 Eu1 O7 C14 162.8(4) . .
O16 Eu1 O7 C14 24.4(4) 1_456 .
O19 Eu1 O7 C14 -106.2(4) 2_666 .
O20 Eu1 O7 C14 -144.0(4) 2_666 .
C20 Eu1 O7 C14 -7.4(5) 1_456 .
C24 Eu1 O7 C14 -125.1(4) 2_666 .
Cd1 Eu1 O7 C14 160.9(5) . .
O14 Eu1 O7 Cd1 -89.09(13) 2_656 .
O2W Eu1 O7 Cd1 171.96(16) . .
O1W Eu1 O7 Cd1 -33.1(2) . .
O15 Eu1 O7 Cd1 147.62(14) 1_456 .
O9 Eu1 O7 Cd1 1.84(11) . .
O16 Eu1 O7 Cd1 -136.53(12) 1_456 .
O19 Eu1 O7 Cd1 92.87(13) 2_666 .
O20 Eu1 O7 Cd1 55.09(15) 2_666 .
C20 Eu1 O7 Cd1 -168.36(16) 1_456 .
C24 Eu1 O7 Cd1 73.96(14) 2_666 .
O7 Cd1 O9 C8 178.4(3) . .
N3 Cd1 O9 C8 -24.3(3) . .
N2 Cd1 O9 C8 128.4(3) . .
O3 Cd1 O9 C8 -94.4(3) . .
O5 Cd1 O9 C8 70.5(3) . .
N1 Cd1 O9 C8 11.1(4) . .
Eu1 Cd1 O9 C8 176.4(4) . .
O7 Cd1 O9 Eu1 1.91(12) . .
N3 Cd1 O9 Eu1 159.29(17) . .
N2 Cd1 O9 Eu1 -48.08(19) . .
O3 Cd1 O9 Eu1 89.19(13) . .
O5 Cd1 O9 Eu1 -105.96(14) . .
N1 Cd1 O9 Eu1 -165.38(14) . .
O14 Eu1 O9 C8 -103.7(4) 2_656 .
O2W Eu1 O9 C8 168.3(4) . .
O1W Eu1 O9 C8 -22.2(4) . .
O15 Eu1 O9 C8 32.0(5) 1_456 .
O7 Eu1 O9 C8 -177.3(4) . .
O16 Eu1 O9 C8 -54.7(5) 1_456 .
O19 Eu1 O9 C8 104.5(4) 2_666 .
O20 Eu1 O9 C8 54.6(4) 2_666 .
C20 Eu1 O9 C8 -9.7(6) 1_456 .
C24 Eu1 O9 C8 80.1(4) 2_666 .
Cd1 Eu1 O9 C8 -175.5(5) . .
O14 Eu1 O9 Cd1 71.83(14) 2_656 .
O2W Eu1 O9 Cd1 -16.2(2) . .
O1W Eu1 O9 Cd1 153.32(16) . .
O15 Eu1 O9 Cd1 -152.49(13) 1_456 .
O7 Eu1 O9 Cd1 -1.84(11) . .
O16 Eu1 O9 Cd1 120.81(16) 1_456 .
O19 Eu1 O9 Cd1 -80.06(14) 2_666 .
O20 Eu1 O9 Cd1 -129.92(16) 2_666 .
C20 Eu1 O9 Cd1 165.8(2) 1_456 .
C24 Eu1 O9 Cd1 -104.36(15) 2_666 .
O18 Cd2 O11 C28 154.2(3) . .
N6 Cd2 O11 C28 17.9(3) . .
O19 Cd2 O11 C28 -107.9(3) . .
N5 Cd2 O11 C28 -175.6(3) . .
O13 Cd2 O11 C28 82.5(3) . .
N4 Cd2 O11 C28 -10.1(4) . .
Eu2 Cd2 O11 C28 155.8(4) . .
O18 Cd2 O11 Eu2 -1.64(11) . .
N6 Cd2 O11 Eu2 -137.90(15) . .
O19 Cd2 O11 Eu2 96.28(12) . .
N5 Cd2 O11 Eu2 28.6(2) . .
O13 Cd2 O11 Eu2 -73.28(13) . .
N4 Cd2 O11 Eu2 -165.96(15) . .
O6 Eu2 O11 C28 -58.3(4) 2_656 .
O4W Eu2 O11 C28 39.9(4) . .
O2 Eu2 O11 C28 64.6(4) . .
O3W Eu2 O11 C28 -113.3(4) . .
O4 Eu2 O11 C28 157.9(3) 2_666 .
O18 Eu2 O11 C28 -149.3(4) . .
O3 Eu2 O11 C28 119.6(4) 2_666 .
O1 Eu2 O11 C28 -12.0(4) . .
C2 Eu2 O11 C28 19.7(5) . .
C10 Eu2 O11 C28 138.3(4) 2_666 .
Cd2 Eu2 O11 C28 -150.9(4) . .
O6 Eu2 O11 Cd2 92.58(13) 2_656 .
O4W Eu2 O11 Cd2 -169.26(15) . .
O2 Eu2 O11 Cd2 -144.59(14) . .
O3W Eu2 O11 Cd2 37.51(19) . .
O4 Eu2 O11 Cd2 -51.25(15) 2_666 .
O18 Eu2 O11 Cd2 1.59(11) . .
O3 Eu2 O11 Cd2 -89.51(12) 2_666 .
O1 Eu2 O11 Cd2 138.83(12) . .
C2 Eu2 O11 Cd2 170.59(16) . .
C10 Eu2 O11 Cd2 -70.84(13) 2_666 .
O18 Cd2 O13 C26 -109.7(3) . .
N6 Cd2 O13 C26 23.7(3) . .
O19 Cd2 O13 C26 169.4(3) . .
N5 Cd2 O13 C26 179.0(3) . .
O11 Cd2 O13 C26 -41.0(3) . .
N4 Cd2 O13 C26 102.4(3) . .
Eu2 Cd2 O13 C26 -76.3(3) . .
N6 Cd2 O18 C22 -122.0(3) . .
O19 Cd2 O18 C22 93.5(3) . .
N5 Cd2 O18 C22 26.0(3) . .
O11 Cd2 O18 C22 -174.4(3) . .
O13 Cd2 O18 C22 -65.5(3) . .
N4 Cd2 O18 C22 -9.0(4) . .
Eu2 Cd2 O18 C22 -176.0(4) . .
N6 Cd2 O18 Eu2 54.06(18) . .
O19 Cd2 O18 Eu2 -90.42(13) . .
N5 Cd2 O18 Eu2 -157.92(16) . .
O11 Cd2 O18 Eu2 1.69(11) . .
O13 Cd2 O18 Eu2 110.51(13) . .
N4 Cd2 O18 Eu2 167.02(14) . .
O6 Eu2 O18 C22 100.6(4) 2_656 .
O4W Eu2 O18 C22 -173.1(4) . .
O2 Eu2 O18 C22 -35.9(5) . .
O3W Eu2 O18 C22 18.8(4) . .
O4 Eu2 O18 C22 -57.5(4) 2_666 .
O11 Eu2 O18 C22 173.3(4) . .
O3 Eu2 O18 C22 -107.3(4) 2_666 .
O1 Eu2 O18 C22 47.9(5) . .
C2 Eu2 O18 C22 5.8(5) . .
C10 Eu2 O18 C22 -82.9(4) 2_666 .
Cd2 Eu2 O18 C22 174.9(5) . .
O6 Eu2 O18 Cd2 -74.29(13) 2_656 .
O4W Eu2 O18 Cd2 12.0(2) . .
O2 Eu2 O18 Cd2 149.18(13) . .
O3W Eu2 O18 Cd2 -156.08(15) . .
O4 Eu2 O18 Cd2 127.61(15) 2_666 .
O11 Eu2 O18 Cd2 -1.64(11) . .
O3 Eu2 O18 Cd2 77.75(13) 2_666 .
O1 Eu2 O18 Cd2 -127.07(14) . .
C2 Eu2 O18 Cd2 -169.08(17) . .
C10 Eu2 O18 Cd2 102.18(14) 2_666 .
O18 Cd2 O19 C24 -58.1(3) . .
N6 Cd2 O19 C24 158.0(3) . .
N5 Cd2 O19 C24 8.7(3) . .
O11 Cd2 O19 C24 -131.7(3) . .
O13 Cd2 O19 C24 18.8(4) . .
N4 Cd2 O19 C24 84.0(3) . .
Eu2 Cd2 O19 C24 -94.4(3) . .
O18 Cd2 O19 Eu1 132.4(3) . 2_666
N6 Cd2 O19 Eu1 -11.5(3) . 2_666
N5 Cd2 O19 Eu1 -160.7(3) . 2_666
O11 Cd2 O19 Eu1 58.9(3) . 2_666
O13 Cd2 O19 Eu1 -150.6(2) . 2_666
N4 Cd2 O19 Eu1 -85.4(3) . 2_666
Eu2 Cd2 O19 Eu1 96.1(3) . 2_666
O7 Cd1 N1 C1 73.4(3) . .
N3 Cd1 N1 C1 -93.3(3) . .
O9 Cd1 N1 C1 -127.5(3) . .
N2 Cd1 N1 C1 100.3(3) . .
O3 Cd1 N1 C1 -19.8(3) . .
O5 Cd1 N1 C1 173.7(3) . .
Eu1 Cd1 N1 C1 160.4(4) . .
O7 Cd1 N1 C4 -47.3(3) . .
N3 Cd1 N1 C4 146.0(3) . .
O9 Cd1 N1 C4 111.8(3) . .
N2 Cd1 N1 C4 -20.4(2) . .
O3 Cd1 N1 C4 -140.5(3) . .
O5 Cd1 N1 C4 53.0(3) . .
Eu1 Cd1 N1 C4 39.7(7) . .
O7 Cd1 N1 C3 -164.6(2) . .
N3 Cd1 N1 C3 28.6(3) . .
O9 Cd1 N1 C3 -5.6(4) . .
N2 Cd1 N1 C3 -137.7(3) . .
O3 Cd1 N1 C3 102.2(3) . .
O5 Cd1 N1 C3 -64.3(3) . .
Eu1 Cd1 N1 C3 -77.7(6) . .
O7 Cd1 N2 C13 35.7(2) . .
N3 Cd1 N2 C13 -155.7(3) . .
O9 Cd1 N2 C13 85.6(3) . .
O3 Cd1 N2 C13 -43.9(3) . .
O5 Cd1 N2 C13 146.6(3) . .
N1 Cd1 N2 C13 -128.2(3) . .
Eu1 Cd1 N2 C13 59.6(3) . .
O7 Cd1 N2 C11 -82.4(2) . .
N3 Cd1 N2 C11 86.2(3) . .
O9 Cd1 N2 C11 -32.4(3) . .
O3 Cd1 N2 C11 -161.9(2) . .
O5 Cd1 N2 C11 28.6(2) . .
N1 Cd1 N2 C11 113.8(3) . .
Eu1 Cd1 N2 C11 -58.4(2) . .
O7 Cd1 N2 C5 155.9(3) . .
N3 Cd1 N2 C5 -35.5(4) . .
O9 Cd1 N2 C5 -154.1(2) . .
O3 Cd1 N2 C5 76.4(3) . .
O5 Cd1 N2 C5 -93.1(3) . .
N1 Cd1 N2 C5 -7.9(3) . .
Eu1 Cd1 N2 C5 179.9(3) . .
O7 Cd1 N3 C7 66.8(3) . .
O9 Cd1 N3 C7 34.3(2) . .
N2 Cd1 N3 C7 -97.1(3) . .
O3 Cd1 N3 C7 139.7(3) . .
O5 Cd1 N3 C7 -43.7(2) . .
N1 Cd1 N3 C7 -124.6(3) . .
Eu1 Cd1 N3 C7 46.6(2) . .
O7 Cd1 N3 C9 -50.5(3) . .
O9 Cd1 N3 C9 -83.0(3) . .
N2 Cd1 N3 C9 145.5(3) . .
O3 Cd1 N3 C9 22.4(2) . .
O5 Cd1 N3 C9 -161.1(3) . .
N1 Cd1 N3 C9 118.1(3) . .
Eu1 Cd1 N3 C9 -70.7(3) . .
O7 Cd1 N3 C6 -171.1(2) . .
O9 Cd1 N3 C6 156.4(3) . .
N2 Cd1 N3 C6 24.9(4) . .
O3 Cd1 N3 C6 -98.2(3) . .
O5 Cd1 N3 C6 78.4(3) . .
N1 Cd1 N3 C6 -2.5(3) . .
Eu1 Cd1 N3 C6 168.7(3) . .
O18 Cd2 N4 C19 130.9(3) . .
N6 Cd2 N4 C19 -100.7(3) . .
O19 Cd2 N4 C19 25.6(3) . .
N5 Cd2 N4 C19 96.9(3) . .
O11 Cd2 N4 C19 -73.4(3) . .
O13 Cd2 N4 C19 -173.6(3) . .
Eu2 Cd2 N4 C19 -164.9(4) . .
O18 Cd2 N4 C15 8.0(4) . .
N6 Cd2 N4 C15 136.4(3) . .
O19 Cd2 N4 C15 -97.3(3) . .
N5 Cd2 N4 C15 -26.0(3) . .
O11 Cd2 N4 C15 163.7(2) . .
O13 Cd2 N4 C15 63.5(3) . .
Eu2 Cd2 N4 C15 72.1(7) . .
O18 Cd2 N4 C17 -110.1(3) . .
N6 Cd2 N4 C17 18.3(3) . .
O19 Cd2 N4 C17 144.6(3) . .
N5 Cd2 N4 C17 -144.2(3) . .
O11 Cd2 N4 C17 45.6(4) . .
O13 Cd2 N4 C17 -54.6(3) . .
Eu2 Cd2 N4 C17 -46.0(7) . .
O18 Cd2 N5 C21 -35.1(2) . .
N6 Cd2 N5 C21 89.8(3) . .
O19 Cd2 N5 C21 -141.5(3) . .
O11 Cd2 N5 C21 -65.7(3) . .
O13 Cd2 N5 C21 42.1(2) . .
N4 Cd2 N5 C21 123.1(3) . .
Eu2 Cd2 N5 C21 -48.3(2) . .
O18 Cd2 N5 C23 81.9(3) . .
N6 Cd2 N5 C23 -153.2(3) . .
O19 Cd2 N5 C23 -24.5(3) . .
O11 Cd2 N5 C23 51.3(3) . .
O13 Cd2 N5 C23 159.1(3) . .
N4 Cd2 N5 C23 -119.9(3) . .
Eu2 Cd2 N5 C23 68.7(3) . .
O18 Cd2 N5 C16 -157.9(3) . .
N6 Cd2 N5 C16 -33.0(4) . .
O19 Cd2 N5 C16 95.7(3) . .
O11 Cd2 N5 C16 171.5(2) . .
O13 Cd2 N5 C16 -80.7(3) . .
N4 Cd2 N5 C16 0.3(3) . .
Eu2 Cd2 N5 C16 -171.1(3) . .
O18 Cd2 N6 C27 -85.7(3) . .
O19 Cd2 N6 C27 49.6(3) . .
N5 Cd2 N6 C27 164.0(3) . .
O11 Cd2 N6 C27 -32.7(2) . .
O13 Cd2 N6 C27 -144.7(3) . .
N4 Cd2 N6 C27 130.8(3) . .
Eu2 Cd2 N6 C27 -56.9(3) . .
O18 Cd2 N6 C25 32.5(3) . .
O19 Cd2 N6 C25 167.8(2) . .
N5 Cd2 N6 C25 -77.7(3) . .
O11 Cd2 N6 C25 85.6(3) . .
O13 Cd2 N6 C25 -26.5(2) . .
N4 Cd2 N6 C25 -110.9(3) . .
Eu2 Cd2 N6 C25 61.4(3) . .
O18 Cd2 N6 C18 154.7(3) . .
O19 Cd2 N6 C18 -70.0(3) . .
N5 Cd2 N6 C18 44.5(4) . .
O11 Cd2 N6 C18 -152.2(3) . .
O13 Cd2 N6 C18 95.7(3) . .
N4 Cd2 N6 C18 11.2(3) . .
Eu2 Cd2 N6 C18 -176.5(3) . .
C4 N1 C1 C2 -61.1(5) . .
C3 N1 C1 C2 68.2(5) . .
Cd1 N1 C1 C2 -178.3(3) . .
Eu2 O1 C2 O2 2.8(5) . .
Eu2 O1 C2 C1 -173.5(4) . .
Eu2 O2 C2 O1 -3.0(5) . .
Eu2 O2 C2 C1 173.6(3) . .
N1 C1 C2 O1 -28.9(6) . .
N1 C1 C2 O2 154.6(4) . .
N1 C1 C2 Eu2 -165.1(18) . .
O6 Eu2 C2 O1 -1.2(3) 2_656 .
O4W Eu2 C2 O1 -90.9(3) . .
O2 Eu2 C2 O1 177.2(5) . .
O3W Eu2 C2 O1 76.8(3) . .
O4 Eu2 C2 O1 146.7(3) 2_666 .
O18 Eu2 C2 O1 89.8(3) . .
O11 Eu2 C2 O1 -70.7(3) . .
O3 Eu2 C2 O1 -161.8(3) 2_666 .
C10 Eu2 C2 O1 171.6(3) 2_666 .
Cd2 Eu2 C2 O1 -9.2(11) . .
O6 Eu2 C2 O2 -178.3(3) 2_656 .
O4W Eu2 C2 O2 91.9(3) . .
O3W Eu2 C2 O2 -100.3(3) . .
O4 Eu2 C2 O2 -30.5(3) 2_666 .
O18 Eu2 C2 O2 -87.4(3) . .
O11 Eu2 C2 O2 112.1(3) . .
O3 Eu2 C2 O2 21.0(3) 2_666 .
O1 Eu2 C2 O2 -177.2(5) . .
C10 Eu2 C2 O2 -5.6(3) 2_666 .
Cd2 Eu2 C2 O2 173.6(7) . .
O6 Eu2 C2 C1 138(2) 2_656 .
O4W Eu2 C2 C1 49(2) . .
O2 Eu2 C2 C1 -43(2) . .
O3W Eu2 C2 C1 -144(2) . .
O4 Eu2 C2 C1 -74(2) 2_666 .
O18 Eu2 C2 C1 -131(2) . .
O11 Eu2 C2 C1 69(2) . .
O3 Eu2 C2 C1 -22(2) 2_666 .
O1 Eu2 C2 C1 140(2) . .
C10 Eu2 C2 C1 -49(2) 2_666 .
Cd2 Eu2 C2 C1 130.3(18) . .
C1 N1 C3 C6 67.2(4) . .
C4 N1 C3 C6 -164.5(3) . .
Cd1 N1 C3 C6 -53.2(4) . .
C1 N1 C4 C5 -75.3(4) . .
C3 N1 C4 C5 154.6(3) . .
Cd1 N1 C4 C5 46.3(4) . .
C13 N2 C5 C4 151.8(4) . .
C11 N2 C5 C4 -83.0(4) . .
Cd1 N2 C5 C4 36.1(4) . .
N1 C4 C5 N2 -58.8(5) . .
C7 N3 C6 C3 91.8(4) . .
C9 N3 C6 C3 -143.8(4) . .
Cd1 N3 C6 C3 -25.8(4) . .
N1 C3 C6 N3 58.2(5) . .
C9 N3 C7 C8 72.5(4) . .
C6 N3 C7 C8 -162.3(4) . .
Cd1 N3 C7 C8 -43.0(4) . .
Cd1 O9 C8 O10 -170.8(4) . .
Eu1 O9 C8 O10 4.5(8) . .
Cd1 O9 C8 C7 8.5(5) . .
Eu1 O9 C8 C7 -176.2(3) . .
N3 C7 C8 O10 -155.8(4) . .
N3 C7 C8 O9 24.8(6) . .
C7 N3 C9 C10 -148.8(3) . .
C6 N3 C9 C10 84.9(4) . .
Cd1 N3 C9 C10 -34.1(4) . .
Eu2 O4 C10 O3 0.1(4) 2_666 .
Eu2 O4 C10 C9 -177.4(3) 2_666 .
Cd1 O3 C10 O4 175.0(3) . .
Eu2 O3 C10 O4 -0.1(4) 2_666 .
Cd1 O3 C10 C9 -7.6(4) . .
Eu2 O3 C10 C9 177.4(3) 2_666 .
Cd1 O3 C10 Eu2 175.1(2) . 2_666
N3 C9 C10 O4 -152.5(4) . .
N3 C9 C10 O3 30.0(5) . .
N3 C9 C10 Eu2 166(5) . 2_666
C13 N2 C11 C12 -149.3(3) . .
C5 N2 C11 C12 84.9(4) . .
Cd1 N2 C11 C12 -35.4(4) . .
Eu2 O6 C12 O5 -24.6(6) 2_656 .
Eu2 O6 C12 C11 156.9(3) 2_656 .
Cd1 O5 C12 O6 -169.0(3) . .
Cd1 O5 C12 C11 9.6(4) . .
N2 C11 C12 O6 -162.8(3) . .
N2 C11 C12 O5 18.6(5) . .
C11 N2 C13 C14 73.1(5) . .
C5 N2 C13 C14 -161.1(4) . .
Cd1 N2 C13 C14 -42.5(4) . .
Cd1 O7 C14 O8 -165.3(4) . .
Eu1 O7 C14 O8 34.2(7) . .
Cd1 O7 C14 C13 13.0(5) . .
Eu1 O7 C14 C13 -147.4(3) . .
N2 C13 C14 O8 -159.8(4) . .
N2 C13 C14 O7 21.8(6) . .
C19 N4 C15 C16 -70.2(4) . .
C17 N4 C15 C16 162.3(4) . .
Cd2 N4 C15 C16 50.5(4) . .
C21 N5 C16 C15 -91.3(4) . .
C23 N5 C16 C15 146.2(4) . .
Cd2 N5 C16 C15 26.7(4) . .
N4 C15 C16 N5 -56.0(5) . .
C19 N4 C17 C18 73.2(4) . .
C15 N4 C17 C18 -157.1(4) . .
Cd2 N4 C17 C18 -46.4(4) . .
C27 N6 C18 C17 -156.5(4) . .
C25 N6 C18 C17 80.2(4) . .
Cd2 N6 C18 C17 -40.3(4) . .
N4 C17 C18 N6 62.2(5) . .
C15 N4 C19 C20 -73.7(5) . .
C17 N4 C19 C20 55.2(5) . .
Cd2 N4 C19 C20 170.5(3) . .
Eu1 O16 C20 O15 -6.6(5) 1_654 .
Eu1 O16 C20 C19 170.8(4) 1_654 .
Eu1 O15 C20 O16 6.8(5) 1_654 .
Eu1 O15 C20 C19 -170.7(3) 1_654 .
N4 C19 C20 O16 32.8(6) . .
N4 C19 C20 O15 -149.7(4) . .
N4 C19 C20 Eu1 144.4(19) . 1_654
C23 N5 C21 C22 -74.2(4) . .
C16 N5 C21 C22 162.8(3) . .
Cd2 N5 C21 C22 42.5(4) . .
Cd2 O18 C22 O17 167.5(4) . .
Eu2 O18 C22 O17 -7.3(7) . .
Cd2 O18 C22 C21 -11.1(5) . .
Eu2 O18 C22 C21 174.1(3) . .
N5 C21 C22 O17 158.3(4) . .
N5 C21 C22 O18 -23.0(5) . .
C21 N5 C23 C24 152.2(3) . .
C16 N5 C23 C24 -82.6(4) . .
Cd2 N5 C23 C24 37.5(4) . .
Eu1 O20 C24 O19 -2.0(4) 2_666 .
Eu1 O20 C24 C23 175.5(3) 2_666 .
Cd2 O19 C24 O20 -172.8(3) . .
Eu1 O19 C24 O20 2.0(4) 2_666 .
Cd2 O19 C24 C23 9.7(5) . .
Eu1 O19 C24 C23 -175.4(3) 2_666 .
Cd2 O19 C24 Eu1 -174.8(2) . 2_666
N5 C23 C24 O20 149.3(4) . .
N5 C23 C24 O19 -33.2(5) . .
N5 C23 C24 Eu1 -126(4) . 2_666
C27 N6 C25 C26 145.6(3) . .
C18 N6 C25 C26 -90.3(4) . .
Cd2 N6 C25 C26 29.7(4) . .
Eu1 O14 C26 O13 32.7(6) 2_656 .
Eu1 O14 C26 C25 -149.2(3) 2_656 .
Cd2 O13 C26 O14 162.8(3) . .
Cd2 O13 C26 C25 -15.3(5) . .
N6 C25 C26 O14 171.5(3) . .
N6 C25 C26 O13 -10.3(6) . .
C25 N6 C27 C28 -72.0(4) . .
C18 N6 C27 C28 163.4(4) . .
Cd2 N6 C27 C28 45.8(4) . .
Cd2 O11 C28 O12 -179.8(4) . .
Eu2 O11 C28 O12 -30.7(7) . .
Cd2 O11 C28 C27 1.7(5) . .
Eu2 O11 C28 C27 150.8(3) . .
N6 C27 C28 O12 147.8(4) . .
N6 C27 C28 O11 -33.6(6) . .
